data_4133857
loop_
_publ_author_name
'Shi, Chao'
'Ye, Le'
'Gong, Zhi-Xin'
'Ma, Jia-Jun'
'Wang, Qin-Wen'
'Jiang, Jia-Ying'
'Hua, Miao-Miao'
'Wang, Chang-Feng'
'Yu, Hui'
'Zhang, Yi'
'Ye, Heng-Yun'

_publ_section_title
;
 Two-Dimensional Organic-Inorganic Hybrid Rare-Earth Double Perovskite
 Ferroelectrics.
;
_journal_name_full 'Journal of the American Chemical Society'
_journal_paper_doi 10.1021/jacs.9b11697
_journal_year 2019
_chemical_formula_sum 'C28 H52 Ce N12 O28 Rb'
_chemical_formula_weight 1230.40
_space_group_crystal_system triclinic
_space_group_IT_number 2
_space_group_name_Hall '-P 1'
_space_group_name_H-M_alt 'P -1'
_atom_sites_solution_hydrogens mixed
_audit_creation_method SHELXL-2014/7
_cell_angle_alpha 67.8066(18)
_cell_angle_beta 88.7764(16)
_cell_angle_gamma 89.6750(16)
_cell_formula_units_Z 1
_cell_length_a 9.9845(2)
_cell_length_b 10.06085(19)
_cell_length_c 12.8014(2)
_cell_measurement_reflns_used 7792
_cell_measurement_temperature 293(2)
_cell_measurement_theta_max 31.9310
_cell_measurement_theta_min 2.0340
_cell_volume 1190.39(4)
_computing_structure_refinement 'SHELXL-2014/7 (Sheldrick, 2014)'
_diffrn_ambient_temperature 293(2)
_diffrn_measured_fraction_theta_full 0.986
_diffrn_measured_fraction_theta_max 0.778
_diffrn_measurement_device_type 'rigaku synergy'
_diffrn_radiation_type MoK\a
_diffrn_radiation_wavelength 0.71073
_diffrn_reflns_av_R_equivalents 0.0220
_diffrn_reflns_av_unetI/netI 0.0325
_diffrn_reflns_Laue_measured_fraction_full 0.986
_diffrn_reflns_Laue_measured_fraction_max 0.778
_diffrn_reflns_limit_h_max 12
_diffrn_reflns_limit_h_min -13
_diffrn_reflns_limit_k_max 11
_diffrn_reflns_limit_k_min -14
_diffrn_reflns_limit_l_max 18
_diffrn_reflns_limit_l_min -18
_diffrn_reflns_number 15697
_diffrn_reflns_point_group_measured_fraction_full 0.986
_diffrn_reflns_point_group_measured_fraction_max 0.778
_diffrn_reflns_theta_full 25.242
_diffrn_reflns_theta_max 31.684
_diffrn_reflns_theta_min 2.040
_exptl_absorpt_coefficient_mu 2.075
_exptl_absorpt_correction_T_max 1.00000
_exptl_absorpt_correction_T_min 0.82248
_exptl_absorpt_correction_type multi-scan
_exptl_crystal_colour colorless
_exptl_crystal_density_diffrn 1.716
_exptl_crystal_description block
_exptl_crystal_F_000 623
_exptl_crystal_size_max 0.13
_exptl_crystal_size_mid 0.12
_exptl_crystal_size_min 0.10
_refine_diff_density_max 0.664
_refine_diff_density_min -0.518
_refine_diff_density_rms 0.087
_refine_ls_extinction_method none
_refine_ls_goodness_of_fit_ref 1.037
_refine_ls_hydrogen_treatment constr
_refine_ls_matrix_type full
_refine_ls_number_parameters 358
_refine_ls_number_reflns 6248
_refine_ls_number_restraints 12
_refine_ls_restrained_S_all 1.036
_refine_ls_R_factor_all 0.0460
_refine_ls_R_factor_gt 0.0403
_refine_ls_shift/su_max 0.000
_refine_ls_shift/su_mean 0.000
_refine_ls_structure_factor_coef Fsqd
_refine_ls_weighting_details 'w=1/[\s^2^(Fo^2^)+(0.0636P)^2^+0.6677P] where P=(Fo^2^+2Fc^2^)/3'
_refine_ls_weighting_scheme calc
_refine_ls_wR_factor_gt 0.1043
_refine_ls_wR_factor_ref 0.1095
_reflns_Friedel_coverage 0.000
_reflns_number_gt 5717
_reflns_number_total 6248
_reflns_threshold_expression 'I > 2\s(I)'
_cod_data_source_file ja9b11697_si_003.cif
_cod_data_source_block (Rac3HQ)4RbCe(NO3)8-T293K
_cod_database_code 4133857
_shelx_shelxl_version_number 2014/7
_shelx_space_group_comment
;
The symmetry employed for this shelxl refinement is uniquely defined
by the following loop, which should always be used as a source of
symmetry information in preference to the above space-group names.
They are only intended as comments.
;

loop_
_space_group_symop_operation_xyz
'x, y, z'
'-x, -y, -z'

loop_
_atom_site_label
_atom_site_type_symbol
_atom_site_fract_x
_atom_site_fract_y
_atom_site_fract_z
_atom_site_U_iso_or_equiv
_atom_site_adp_type
_atom_site_occupancy
_atom_site_site_symmetry_order
_atom_site_calc_flag
_atom_site_refinement_flags_posn
_atom_site_refinement_flags_adp
_atom_site_refinement_flags_occupancy
Ce1 Ce 0.5000 0.5000 0.0000 0.03697(9) Uani 1 2 d S . P
Rb2 Rb 0.0000 1.0000 0.0000 0.05583(13) Uani 1 2 d S . P
N4 N 0.4820(4) 0.6306(4) -0.2577(3) 0.0707(9) Uani 1 1 d . . .
N8 N 0.7155(4) 0.7160(4) -0.0063(3) 0.0647(8) Uani 1 1 d . . .
N12 N 0.2825(3) 0.7012(4) 0.0242(3) 0.0665(9) Uani 1 1 d . . .
N16 N 0.0696(5) 0.7928(5) 0.2725(4) 0.0913(12) Uani 1 1 d . . .
O1 O 0.3360(3) 0.6110(3) 0.1094(3) 0.0637(9) Uani 0.799(5) 1 d . . P
O1' O 0.2535(13) 0.5804(14) 0.0186(11) 0.061(4) Uiso 0.201(5) 1 d . . P
O2 O 0.3237(4) 0.7084(4) -0.0702(3) 0.0684(10) Uani 0.799(5) 1 d . . P
O2' O 0.4019(14) 0.7348(14) 0.0124(11) 0.064(4) Uiso 0.201(5) 1 d . . P
O4 O 0.5612(4) 0.6818(4) -0.2065(3) 0.0713(11) Uani 0.794(6) 1 d . . P
O4' O 0.4134(13) 0.6757(13) -0.1979(11) 0.061(3) Uiso 0.206(6) 1 d . . P
O5 O 0.4103(4) 0.5275(4) -0.1989(3) 0.0668(10) Uani 0.794(6) 1 d . . P
O5' O 0.5666(13) 0.5282(14) -0.2067(11) 0.065(4) Uiso 0.206(6) 1 d . . P
O6 O 0.4788(5) 0.6770(5) -0.3600(3) 0.1284(16) Uani 1 1 d . . .
O7 O 0.7457(3) 0.5974(3) -0.0138(3) 0.0649(10) Uani 0.806(5) 1 d . . P
O7' O 0.6728(13) 0.6276(14) 0.0845(11) 0.057(3) Uiso 0.194(5) 1 d . . P
O8 O 0.5943(3) 0.7428(3) 0.0003(3) 0.0657(10) Uani 0.806(5) 1 d . . P
O8' O 0.6619(13) 0.7210(14) -0.0964(11) 0.059(4) Uiso 0.194(5) 1 d . . P
O9 O 0.8013(5) 0.8018(5) -0.0076(5) 0.1282(18) Uani 1 1 d . . .
O12 O 0.1951(5) 0.7812(5) 0.0338(5) 0.1266(18) Uani 1 1 d . . .
O15 O -0.0317(4) 0.7624(5) 0.2369(5) 0.1273(18) Uani 1 1 d . . .
O17 O 0.1401(5) 0.6926(5) 0.3395(4) 0.1270(15) Uani 1 1 d . . .
O18 O 0.1139(6) 0.9134(5) 0.2386(4) 0.1332(19) Uani 1 1 d . . .
N19 N 1.0087(5) 0.4473(4) 0.2921(4) 0.0933(13) Uani 1 1 d . . .
H19 H 1.0206 0.5480 0.2819 0.112 Uiso 1 1 calc R U .
N29 N 0.5921(5) 0.1616(5) 0.7062(4) 0.0939(12) Uani 1 1 d . . .
C24 C 0.8951(8) 0.3893(7) 0.3676(7) 0.119(2) Uani 1 1 d . . .
H24A H 0.8155 0.4448 0.3370 0.143 Uiso 1 1 calc R U .
H24B H 0.9116 0.3941 0.4405 0.143 Uiso 1 1 calc R U .
C28 C 0.5643(6) 0.0706(7) 0.6420(6) 0.1027(19) Uani 1 1 d . . .
H28A H 0.6047 -0.0230 0.6790 0.123 Uiso 1 1 calc R U .
H28B H 0.6038 0.1139 0.5667 0.123 Uiso 1 1 calc R U .
C27 C 0.4179(6) 0.0537(7) 0.6339(6) 0.1032(18) Uani 1 1 d . . .
H27 H 0.3978 -0.0479 0.6767 0.124 Uiso 1 1 calc R U .
C30 C 0.5341(12) 0.0968(10) 0.8214(5) 0.145(4) Uani 1 1 d . . .
H30A H 0.5472 0.1607 0.8613 0.174 Uiso 1 1 calc R U .
H30B H 0.5786 0.0067 0.8626 0.174 Uiso 1 1 calc R U .
C20 C 0.9850(12) 0.4401(12) 0.1828(6) 0.163(4) Uani 1 1 d . . .
H20A H 1.0597 0.4829 0.1317 0.195 Uiso 1 1 calc R U .
H20B H 0.9045 0.4930 0.1509 0.195 Uiso 1 1 calc R U .
C22 C 0.9792(8) 0.1910(7) 0.3214(7) 0.109(2) Uani 1 1 d . . .
H22 H 0.9656 0.0898 0.3334 0.130 Uiso 1 1 calc R U .
C26 C 1.1342(7) 0.3690(9) 0.3358(8) 0.128(3) Uani 1 1 d . . .
H26A H 1.1568 0.3788 0.4059 0.154 Uiso 1 1 calc R U .
H26B H 1.2070 0.4088 0.2818 0.154 Uiso 1 1 calc R U .
C23 C 0.8754(8) 0.2397(8) 0.3802(7) 0.128(3) Uani 1 1 d . . .
H23A H 0.7876 0.2277 0.3539 0.154 Uiso 1 1 d R U .
C21 C 0.9693(11) 0.2848(13) 0.1978(8) 0.169(4) Uani 1 1 d . . .
H21A H 1.0388 0.2590 0.1549 0.203 Uiso 1 1 calc R U .
H21B H 0.8831 0.2706 0.1701 0.203 Uiso 1 1 calc R U .
C31 C 0.3851(12) 0.0707(11) 0.8145(7) 0.182(5) Uani 1 1 d . . .
H31A H 0.3341 0.1149 0.8581 0.219 Uiso 1 1 calc R U .
H31B H 0.3665 -0.0315 0.8455 0.219 Uiso 1 1 calc R U .
C1 C 0.3446(7) 0.1348(9) 0.6922(7) 0.109(2) Uani 1 1 d . . .
H1 H 0.2477 0.1262 0.6859 0.130 Uiso 1 1 calc R U .
C2 C 0.5328(9) 0.3024(6) 0.6486(7) 0.117(2) Uani 1 1 d . . .
H2A H 0.5691 0.3451 0.5723 0.140 Uiso 1 1 calc R U .
H2B H 0.5540 0.3651 0.6879 0.140 Uiso 1 1 calc R U .
C3 C 0.3862(10) 0.2870(8) 0.6459(9) 0.137(3) Uani 1 1 d . . .
H3B H 0.3401 0.3405 0.6848 0.164 Uiso 1 1 d R U .
C4 C 1.1154(8) 0.2142(8) 0.3557(9) 0.137(3) Uani 1 1 d . . .
H4 H 1.1829 0.1845 0.3122 0.164 Uiso 1 1 calc R U .
O19 O 0.3745(12) 0.0832(16) 0.5273(11) 0.176(5) Uani 0.5 1 d . U P
O20 O 1.1286(16) 0.1370(15) 0.4657(12) 0.209(8) Uani 0.5 1 d . U P
O19' O 0.329(2) 0.345(2) 0.5589(19) 0.238(9) Uiso 0.5 1 d . . P
O20' O 0.850(2) 0.158(2) 0.4877(18) 0.256(8) Uiso 0.5 1 d . . P

loop_
_atom_site_aniso_label
_atom_site_aniso_U_11
_atom_site_aniso_U_22
_atom_site_aniso_U_33
_atom_site_aniso_U_23
_atom_site_aniso_U_13
_atom_site_aniso_U_12
Ce1 0.02988(12) 0.03204(12) 0.05174(15) -0.01896(9) -0.00053(8) 0.00029(7)
Rb2 0.0416(2) 0.0381(2) 0.0869(3) -0.0221(2) -0.0141(2) 0.00175(16)
N4 0.074(2) 0.080(2) 0.0537(19) -0.0204(17) -0.0019(16) 0.0147(19)
N8 0.0530(18) 0.0588(17) 0.091(2) -0.0377(17) 0.0040(16) -0.0182(14)
N12 0.0493(17) 0.0590(17) 0.099(3) -0.0393(18) 0.0034(17) 0.0144(14)
N16 0.101(4) 0.087(3) 0.085(3) -0.032(2) -0.008(3) 0.016(3)
O1 0.0570(19) 0.0599(18) 0.080(2) -0.0340(16) 0.0064(16) 0.0083(14)
O2 0.061(2) 0.0565(19) 0.086(3) -0.0241(17) -0.0078(18) 0.0168(15)
O4 0.071(2) 0.0565(19) 0.078(2) -0.0162(17) 0.0059(18) -0.0053(16)
O5 0.063(2) 0.074(2) 0.065(2) -0.0280(17) -0.0088(16) -0.0028(17)
O6 0.150(4) 0.154(4) 0.056(2) -0.012(2) -0.003(2) 0.003(3)
O7 0.0419(16) 0.0604(18) 0.098(3) -0.0367(17) 0.0021(15) -0.0058(13)
O8 0.0552(19) 0.0499(16) 0.101(3) -0.0388(16) 0.0014(17) -0.0046(13)
O9 0.087(3) 0.120(3) 0.213(5) -0.104(4) 0.027(3) -0.062(3)
O12 0.097(3) 0.120(3) 0.178(5) -0.075(3) -0.004(3) 0.066(3)
O15 0.060(2) 0.126(4) 0.156(4) -0.008(3) -0.006(2) 0.000(2)
O17 0.159(4) 0.102(3) 0.106(3) -0.022(2) -0.036(3) 0.005(3)
O18 0.198(5) 0.071(2) 0.138(4) -0.045(3) -0.052(4) 0.010(3)
N19 0.099(3) 0.064(2) 0.103(3) -0.017(2) 0.011(3) -0.003(2)
N29 0.088(3) 0.097(3) 0.105(3) -0.047(3) -0.025(2) 0.010(2)
C24 0.114(5) 0.099(4) 0.144(6) -0.049(4) 0.047(4) 0.003(4)
C28 0.091(4) 0.111(4) 0.132(5) -0.076(4) -0.001(4) 0.019(3)
C27 0.105(4) 0.098(4) 0.137(5) -0.078(4) -0.012(4) -0.004(3)
C30 0.220(11) 0.143(7) 0.057(3) -0.021(4) -0.036(5) 0.010(7)
C20 0.178(10) 0.195(10) 0.074(4) -0.004(5) -0.012(5) 0.015(8)
C22 0.116(5) 0.083(4) 0.140(6) -0.059(4) 0.033(4) -0.024(3)
C26 0.080(4) 0.131(6) 0.162(7) -0.039(5) -0.040(4) -0.018(4)
C23 0.105(5) 0.112(5) 0.147(6) -0.027(4) 0.047(4) -0.017(4)
C21 0.173(9) 0.242(12) 0.131(7) -0.113(8) 0.005(6) -0.048(9)
C31 0.249(12) 0.193(9) 0.108(6) -0.062(6) 0.081(7) -0.101(9)
C1 0.072(3) 0.142(6) 0.145(6) -0.092(5) 0.015(3) -0.011(3)
C2 0.145(7) 0.059(3) 0.132(6) -0.019(3) -0.022(5) -0.011(3)
C3 0.141(7) 0.092(5) 0.195(9) -0.073(5) -0.067(6) 0.054(5)
C4 0.083(4) 0.091(4) 0.210(10) -0.025(5) -0.032(5) 0.025(4)
O19 0.154(10) 0.251(14) 0.178(11) -0.142(11) -0.035(9) 0.006(10)
O20 0.200(14) 0.154(10) 0.168(11) 0.065(8) -0.087(10) -0.010(9)

loop_
_atom_type_symbol
_atom_type_description
_atom_type_scat_dispersion_real
_atom_type_scat_dispersion_imag
_atom_type_scat_source
C C 0.0033 0.0016 'International Tables Vol C Tables 4.2.6.8 and 6.1.1.4'
H H 0.0000 0.0000 'International Tables Vol C Tables 4.2.6.8 and 6.1.1.4'
Ce Ce -0.2486 2.6331 'International Tables Vol C Tables 4.2.6.8 and 6.1.1.4'
N N 0.0061 0.0033 'International Tables Vol C Tables 4.2.6.8 and 6.1.1.4'
O O 0.0106 0.0060 'International Tables Vol C Tables 4.2.6.8 and 6.1.1.4'
Rb Rb -0.9393 2.9676 'International Tables Vol C Tables 4.2.6.8 and 6.1.1.4'

loop_
_geom_angle_atom_site_label_1
_geom_angle_atom_site_label_2
_geom_angle_atom_site_label_3
_geom_angle
_geom_angle_site_symmetry_1
_geom_angle_site_symmetry_3
O2' Ce1 O2' 180.0(6) 2_665 .
O2' Ce1 O1' 131.9(4) 2_665 .
O2' Ce1 O1' 48.1(4) . .
O2' Ce1 O1' 48.1(4) 2_665 2_665
O2' Ce1 O1' 131.9(4) . 2_665
O1' Ce1 O1' 180.0 . 2_665
O2' Ce1 O5' 67.0(4) 2_665 .
O2' Ce1 O5' 113.0(4) . .
O1' Ce1 O5' 112.9(4) . .
O1' Ce1 O5' 67.1(4) 2_665 .
O2' Ce1 O5' 113.0(4) 2_665 2_665
O2' Ce1 O5' 67.0(4) . 2_665
O1' Ce1 O5' 67.1(4) . 2_665
O1' Ce1 O5' 112.9(4) 2_665 2_665
O5' Ce1 O5' 180.0(6) . 2_665
O2' Ce1 O7 88.5(3) 2_665 .
O2' Ce1 O7 91.5(3) . .
O1' Ce1 O7 139.6(3) . .
O1' Ce1 O7 40.4(3) 2_665 .
O5' Ce1 O7 79.6(3) . .
O5' Ce1 O7 100.4(3) 2_665 .
O2' Ce1 O7 91.5(3) 2_665 2_665
O2' Ce1 O7 88.5(3) . 2_665
O1' Ce1 O7 40.4(3) . 2_665
O1' Ce1 O7 139.6(3) 2_665 2_665
O5' Ce1 O7 100.4(3) . 2_665
O5' Ce1 O7 79.6(3) 2_665 2_665
O7 Ce1 O7 180.0 . 2_665
O2' Ce1 O8 136.9(3) 2_665 .
O2' Ce1 O8 43.1(3) . .
O1' Ce1 O8 91.2(3) . .
O1' Ce1 O8 88.8(3) 2_665 .
O5' Ce1 O8 99.8(3) . .
O5' Ce1 O8 80.2(3) 2_665 .
O7 Ce1 O8 48.36(10) . .
O7 Ce1 O8 131.64(10) 2_665 .
O2' Ce1 O8 43.1(3) 2_665 2_665
O2' Ce1 O8 136.9(3) . 2_665
O1' Ce1 O8 88.8(3) . 2_665
O1' Ce1 O8 91.2(3) 2_665 2_665
O5' Ce1 O8 80.2(3) . 2_665
O5' Ce1 O8 99.8(3) 2_665 2_665
O7 Ce1 O8 131.64(10) . 2_665
O7 Ce1 O8 48.36(10) 2_665 2_665
O8 Ce1 O8 180.0 . 2_665
O2' Ce1 O2 31.7(3) 2_665 2_665
O2' Ce1 O2 148.3(3) . 2_665
O1' Ce1 O2 146.3(3) . 2_665
O1' Ce1 O2 33.7(3) 2_665 2_665
O5' Ce1 O2 87.5(3) . 2_665
O5' Ce1 O2 92.5(3) 2_665 2_665
O7 Ce1 O2 67.87(11) . 2_665
O7 Ce1 O2 112.13(11) 2_665 2_665
O8 Ce1 O2 112.19(11) . 2_665
O8 Ce1 O2 67.81(11) 2_665 2_665
O2' Ce1 O2 148.3(3) 2_665 .
O2' Ce1 O2 31.7(3) . .
O1' Ce1 O2 33.7(3) . .
O1' Ce1 O2 146.3(3) 2_665 .
O5' Ce1 O2 92.5(3) . .
O5' Ce1 O2 87.5(3) 2_665 .
O7 Ce1 O2 112.13(11) . .
O7 Ce1 O2 67.87(11) 2_665 .
O8 Ce1 O2 67.81(11) . .
O8 Ce1 O2 112.19(11) 2_665 .
O2 Ce1 O2 180.0 2_665 .
O12 Rb2 O12 180.0 2_575 .
O12 Rb2 O9 88.46(17) 2_575 2_675
O12 Rb2 O9 91.54(17) . 2_675
O12 Rb2 O9 91.54(17) 2_575 1_455
O12 Rb2 O9 88.46(17) . 1_455
O9 Rb2 O9 180.0 2_675 1_455
O12 Rb2 O18 70.79(15) 2_575 2_575
O12 Rb2 O18 109.21(15) . 2_575
O9 Rb2 O18 111.50(16) 2_675 2_575
O9 Rb2 O18 68.50(16) 1_455 2_575
O12 Rb2 O18 109.21(15) 2_575 .
O12 Rb2 O18 70.79(15) . .
O9 Rb2 O18 68.50(16) 2_675 .
O9 Rb2 O18 111.50(16) 1_455 .
O18 Rb2 O18 180.0 2_575 .
O12 Rb2 O15 68.98(15) 2_575 2_575
O12 Rb2 O15 111.02(15) . 2_575
O9 Rb2 O15 71.38(17) 2_675 2_575
O9 Rb2 O15 108.62(17) 1_455 2_575
O18 Rb2 O15 40.12(14) 2_575 2_575
O18 Rb2 O15 139.88(14) . 2_575
O12 Rb2 O15 111.02(15) 2_575 .
O12 Rb2 O15 68.98(15) . .
O9 Rb2 O15 108.62(17) 2_675 .
O9 Rb2 O15 71.38(17) 1_455 .
O18 Rb2 O15 139.88(14) 2_575 .
O18 Rb2 O15 40.12(14) . .
O15 Rb2 O15 180.0 2_575 .
O12 Rb2 N16 63.43(14) 2_575 2_575
O12 Rb2 N16 116.57(14) . 2_575
O9 Rb2 N16 91.46(16) 2_675 2_575
O9 Rb2 N16 88.54(16) 1_455 2_575
O18 Rb2 N16 20.69(11) 2_575 2_575
O18 Rb2 N16 159.31(11) . 2_575
O15 Rb2 N16 20.66(11) 2_575 2_575
O15 Rb2 N16 159.35(11) . 2_575
O12 Rb2 N16 116.57(14) 2_575 .
O12 Rb2 N16 63.43(14) . .
O9 Rb2 N16 88.54(16) 2_675 .
O9 Rb2 N16 91.46(16) 1_455 .
O18 Rb2 N16 159.31(11) 2_575 .
O18 Rb2 N16 20.69(11) . .
O15 Rb2 N16 159.34(11) 2_575 .
O15 Rb2 N16 20.66(11) . .
N16 Rb2 N16 180.0 2_575 .
O6 N4 O4' 124.5(7) . .
O6 N4 O5 121.2(5) . .
O4' N4 O5 74.6(7) . .
O6 N4 O4 121.5(5) . .
O4' N4 O4 72.8(7) . .
O5 N4 O4 117.3(4) . .
O6 N4 O5' 118.6(7) . .
O4' N4 O5' 116.9(9) . .
O5 N4 O5' 75.4(6) . .
O4 N4 O5' 74.0(6) . .
O9 N8 O7' 120.2(8) . .
O9 N8 O8 121.1(5) . .
O7' N8 O8 73.4(7) . .
O9 N8 O7 121.3(5) . .
O7' N8 O7 77.5(6) . .
O8 N8 O7 117.5(3) . .
O9 N8 O8' 121.1(8) . .
O7' N8 O8' 118.5(9) . .
O8 N8 O8' 72.4(7) . .
O7 N8 O8' 75.4(6) . .
O12 N12 O2' 122.6(7) . .
O12 N12 O2 121.3(5) . .
O2' N12 O2 70.6(7) . .
O12 N12 O1 120.9(4) . .
O2' N12 O1 75.9(7) . .
O2 N12 O1 117.7(3) . .
O12 N12 O1' 121.1(7) . .
O2' N12 O1' 116.2(9) . .
O2 N12 O1' 74.1(6) . .
O1 N12 O1' 76.1(6) . .
O15 N16 O18 122.5(5) . .
O15 N16 O17 119.0(5) . .
O18 N16 O17 118.1(6) . .
O15 N16 Rb2 64.5(3) . .
O18 N16 Rb2 64.5(3) . .
O17 N16 Rb2 147.2(4) . .
N12 O1 O2' 51.4(6) . .
N12 O1 O1' 52.7(5) . .
O2' O1 O1' 87.3(7) . .
N12 O1 O5' 166.6(5) . 2_665
O2' O1 O5' 121.4(7) . 2_665
O1' O1 O5' 119.9(6) . 2_665
N12 O1 Ce1 96.8(2) . .
O2' O1 Ce1 72.2(5) . .
O1' O1 Ce1 72.2(5) . .
O5' O1 Ce1 69.8(4) 2_665 .
N12 O1' O2 51.9(5) . .
N12 O1' O1 51.2(5) . .
O2 O1' O1 87.8(7) . .
N12 O1' O7 166.6(10) . 2_665
O2 O1' O7 122.9(8) . 2_665
O1 O1' O7 120.0(8) . 2_665
N12 O1' Ce1 96.8(7) . .
O2 O1' Ce1 73.4(5) . .
O1 O1' Ce1 73.3(5) . .
O7 O1' Ce1 69.9(4) 2_665 .
N12 O2 O2' 54.3(6) . .
N12 O2 O1' 54.0(5) . .
O2' O2 O1' 92.4(7) . .
N12 O2 Ce1 97.5(3) . .
O2' O2 Ce1 73.5(6) . .
O1' O2 Ce1 72.9(5) . .
N12 O2' O2 55.1(6) . .
N12 O2' O1 52.7(6) . .
O2 O2' O1 92.5(8) . .
N12 O2' Ce1 98.7(7) . .
O2 O2' Ce1 74.8(5) . .
O1 O2' Ce1 74.0(5) . .
N4 O4 O4' 52.3(5) . .
N4 O4 O5' 54.2(5) . .
O4' O4 O5' 90.9(7) . .
N4 O4 Ce1 96.8(3) . .
O4' O4 Ce1 73.7(5) . .
O5' O4 Ce1 72.2(5) . .
N4 O4' O4 54.9(6) . .
N4 O4' O5 53.4(6) . .
O4 O4' O5 92.3(7) . .
N4 O4' Ce1 98.1(7) . .
O4 O4' Ce1 73.9(5) . .
O5 O4' Ce1 73.1(5) . .
N4 O5 O4' 52.0(5) . .
N4 O5 O5' 54.0(5) . .
O4' O5 O5' 89.6(7) . .
N4 O5 Ce1 98.0(3) . .
O4' O5 Ce1 73.9(5) . .
O5' O5 Ce1 72.5(5) . .
N4 O5' O4 51.8(5) . .
N4 O5' O5 50.5(5) . .
O4 O5' O5 87.2(7) . .
N4 O5' O1 167.2(10) . 2_665
O4 O5' O1 122.5(8) . 2_665
O5 O5' O1 121.8(8) . 2_665
N4 O5' Ce1 96.7(7) . .
O4 O5' Ce1 73.7(5) . .
O5 O5' Ce1 73.0(5) . .
O1 O5' Ce1 70.6(4) 2_665 .
N8 O7 O8' 52.2(5) . .
N8 O7 O7' 50.3(5) . .
O8' O7 O7' 87.3(7) . .
N8 O7 O1' 166.3(5) . 2_665
O8' O7 O1' 121.6(7) . 2_665
O7' O7 O1' 121.3(6) . 2_665
N8 O7 Ce1 96.7(2) . .
O8' O7 Ce1 73.4(5) . .
O7' O7 Ce1 73.0(5) . .
O1' O7 Ce1 69.7(4) 2_665 .
N8 O7' O8 53.6(5) . .
N8 O7' O7 52.2(5) . .
O8 O7' O7 89.6(7) . .
N8 O7' Ce1 97.1(7) . .
O8 O7' Ce1 73.2(5) . .
O7 O7' Ce1 72.3(5) . .
N8 O8 O8' 54.4(6) . .
N8 O8 O7' 53.0(6) . .
O8' O8 O7' 92.9(7) . .
N8 O8 Ce1 97.3(2) . .
O8' O8 Ce1 74.2(5) . .
O7' O8 Ce1 74.0(5) . .
N8 O8' O8 53.2(5) . .
N8 O8' O7 52.4(5) . .
O8 O8' O7 90.3(7) . .
N8 O8' Ce1 96.1(7) . .
O8 O8' Ce1 73.1(5) . .
O7 O8' Ce1 72.4(5) . .
N8 O9 Rb2 177.4(5) . 1_655
N12 O12 Rb2 166.4(4) . .
N16 O15 Rb2 94.9(3) . .
N16 O18 Rb2 94.8(3) . .
C24 N19 C20 110.3(7) . .
C24 N19 C26 112.4(6) . .
C20 N19 C26 107.9(7) . .
C24 N19 H19 108.7 . .
C20 N19 H19 108.7 . .
C26 N19 H19 108.7 . .
C2 N29 C28 108.9(5) . .
C2 N29 C30 109.3(6) . .
C28 N29 C30 110.4(6) . .
N19 C24 C23 108.5(5) . .
N19 C24 H24A 110.0 . .
C23 C24 H24A 110.0 . .
N19 C24 H24B 110.0 . .
C23 C24 H24B 110.0 . .
H24A C24 H24B 108.4 . .
N29 C28 C27 110.6(5) . .
N29 C28 H28A 109.5 . .
C27 C28 H28A 109.5 . .
N29 C28 H28B 109.5 . .
C27 C28 H28B 109.5 . .
H28A C28 H28B 108.1 . .
O19 C27 C1 112.9(8) . .
O19 C27 C28 114.6(8) . .
C1 C27 C28 109.9(5) . .
O19 C27 H27 106.3 . .
C1 C27 H27 106.3 . .
C28 C27 H27 106.3 . .
N29 C30 C31 109.2(6) . .
N29 C30 H30A 109.8 . .
C31 C30 H30A 109.8 . .
N29 C30 H30B 109.8 . .
C31 C30 H30B 109.8 . .
H30A C30 H30B 108.3 . .
N19 C20 C21 108.8(6) . .
N19 C20 H20A 109.9 . .
C21 C20 H20A 109.9 . .
N19 C20 H20B 109.9 . .
C21 C20 H20B 109.9 . .
H20A C20 H20B 108.3 . .
C23 C22 C4 111.8(7) . .
C23 C22 C21 106.5(7) . .
C4 C22 C21 106.4(7) . .
C23 C22 H22 110.7 . .
C4 C22 H22 110.7 . .
C21 C22 H22 110.7 . .
N19 C26 C4 109.1(5) . .
N19 C26 H26A 109.9 . .
C4 C26 H26A 109.9 . .
N19 C26 H26B 109.9 . .
C4 C26 H26B 109.9 . .
H26A C26 H26B 108.3 . .
O20' C23 C22 117.4(12) . .
O20' C23 C24 110.2(11) . .
C22 C23 C24 112.3(5) . .
O20' C23 H23A 95.3 . .
C22 C23 H23A 110.3 . .
C24 C23 H23A 110.2 . .
C20 C21 C22 109.4(6) . .
C20 C21 H21A 109.8 . .
C22 C21 H21A 109.8 . .
C20 C21 H21B 109.8 . .
C22 C21 H21B 109.8 . .
H21A C21 H21B 108.2 . .
C30 C31 C1 109.0(6) . .
C30 C31 H31A 109.9 . .
C1 C31 H31A 109.9 . .
C30 C31 H31B 109.9 . .
C1 C31 H31B 109.9 . .
H31A C31 H31B 108.3 . .
C3 C1 C27 110.5(7) . .
C3 C1 C31 107.8(7) . .
C27 C1 C31 106.5(7) . .
C3 C1 H1 110.6 . .
C27 C1 H1 110.6 . .
C31 C1 H1 110.6 . .
N29 C2 C3 109.3(5) . .
N29 C2 H2A 109.8 . .
C3 C2 H2A 109.8 . .
N29 C2 H2B 109.8 . .
C3 C2 H2B 109.8 . .
H2A C2 H2B 108.3 . .
O19' C3 C2 119.5(15) . .
O19' C3 C1 107.8(13) . .
C2 C3 C1 111.7(6) . .
O19' C3 H3B 94.3 . .
C2 C3 H3B 111.2 . .
C1 C3 H3B 111.0 . .
O20 C4 C22 109.1(10) . .
O20 C4 C26 108.5(11) . .
C22 C4 C26 109.8(6) . .
O20 C4 H4 109.8 . .
C22 C4 H4 109.8 . .
C26 C4 H4 109.8 . .

loop_
_geom_bond_atom_site_label_1
_geom_bond_atom_site_label_2
_geom_bond_distance
_geom_bond_site_symmetry_2
Ce1 O2' 2.611(13) 2_665
Ce1 O2' 2.611(13) .
Ce1 O1' 2.620(13) .
Ce1 O1' 2.620(13) 2_665
Ce1 O5' 2.624(13) .
Ce1 O5' 2.624(13) 2_665
Ce1 O7 2.625(3) .
Ce1 O7 2.625(3) 2_665
Ce1 O8 2.624(3) .
Ce1 O8 2.624(3) 2_665
Ce1 O2 2.628(3) 2_665
Ce1 O2 2.628(3) .
Rb2 O12 2.845(3) 2_575
Rb2 O12 2.845(3) .
Rb2 O9 2.850(3) 2_675
Rb2 O9 2.850(3) 1_455
Rb2 O18 3.084(5) 2_575
Rb2 O18 3.084(5) .
Rb2 O15 3.083(5) 2_575
Rb2 O15 3.083(5) .
Rb2 N16 3.405(5) 2_575
Rb2 N16 3.405(5) .
N4 O6 1.215(5) .
N4 O4' 1.224(13) .
N4 O5 1.246(5) .
N4 O4 1.265(6) .
N4 O5' 1.306(13) .
N8 O9 1.214(5) .
N8 O7' 1.236(13) .
N8 O8 1.246(5) .
N8 O7 1.267(5) .
N8 O8' 1.265(14) .
N12 O12 1.220(5) .
N12 O2' 1.231(14) .
N12 O2 1.244(5) .
N12 O1 1.253(5) .
N12 O1' 1.280(13) .
N16 O15 1.205(6) .
N16 O18 1.207(6) .
N16 O17 1.270(6) .
O1 O2' 1.527(14) .
O1 O1' 1.561(13) .
O1 O5' 1.783(14) 2_665
O1' O2 1.521(13) .
O1' O7 1.812(13) 2_665
O2 O2' 1.430(14) .
O4 O4' 1.477(14) .
O4 O5' 1.547(13) .
O4' O5 1.497(13) .
O5 O5' 1.562(14) .
O5' O1 1.783(13) 2_665
O7 O8' 1.549(13) .
O7 O7' 1.567(13) .
O7 O1' 1.812(13) 2_665
O7' O8 1.484(13) .
O8 O8' 1.483(13) .
O9 Rb2 2.850(3) 1_655
N19 C24 1.447(8) .
N19 C20 1.452(10) .
N19 C26 1.480(8) .
N19 H19 0.9800 .
N29 C2 1.457(8) .
N29 C28 1.475(7) .
N29 C30 1.475(9) .
C24 C23 1.466(10) .
C24 H24A 0.9700 .
C24 H24B 0.9700 .
C28 C27 1.483(9) .
C28 H28A 0.9700 .
C28 H28B 0.9700 .
C27 O19 1.362(12) .
C27 C1 1.478(8) .
C27 H27 0.9800 .
C30 C31 1.523(13) .
C30 H30A 0.9700 .
C30 H30B 0.9700 .
C20 C21 1.509(13) .
C20 H20A 0.9700 .
C20 H20B 0.9700 .
C22 C23 1.456(10) .
C22 C4 1.484(11) .
C22 C21 1.510(11) .
C22 H22 0.9800 .
C26 C4 1.492(11) .
C26 H26A 0.9700 .
C26 H26B 0.9700 .
C23 O20' 1.33(2) .
C23 H23A 0.9700 .
C21 H21A 0.9700 .
C21 H21B 0.9700 .
C31 C1 1.514(12) .
C31 H31A 0.9700 .
C31 H31B 0.9700 .
C1 C3 1.476(11) .
C1 H1 0.9800 .
C2 C3 1.475(11) .
C2 H2A 0.9700 .
C2 H2B 0.9700 .
C3 O19' 1.20(2) .
C3 H3B 0.9699 .
C4 O20 1.336(15) .
C4 H4 0.9800 .

loop_
_geom_torsion_atom_site_label_1
_geom_torsion_atom_site_label_2
_geom_torsion_atom_site_label_3
_geom_torsion_atom_site_label_4
_geom_torsion
_geom_torsion_site_symmetry_1
_geom_torsion_site_symmetry_4
O12 N12 O1 O2' -119.7(8) . .
O2 N12 O1 O2' 58.7(7) . .
O1' N12 O1 O2' 122.1(9) . .
O12 N12 O1 O1' 118.2(8) . .
O2' N12 O1 O1' -122.1(9) . .
O2 N12 O1 O1' -63.3(7) . .
O12 N12 O1 O5' 179(2) . 2_665
O2' N12 O1 O5' -61(2) . 2_665
O2 N12 O1 O5' -3(2) . 2_665
O1' N12 O1 O5' 61(2) . 2_665
O12 N12 O1 Ce1 179.6(5) . .
O2' N12 O1 Ce1 -60.7(6) . .
O2 N12 O1 Ce1 -1.9(4) . .
O1' N12 O1 Ce1 61.4(6) . .
O12 N12 O1' O2 117.3(6) . .
O2' N12 O1' O2 -58.4(9) . .
O1 N12 O1' O2 -124.7(4) . .
O12 N12 O1' O1 -118.0(6) . .
O2' N12 O1' O1 66.3(8) . .
O2 N12 O1' O1 124.7(4) . .
O12 N12 O1' O7 -171(4) . 2_665
O2' N12 O1' O7 14(5) . 2_665
O2 N12 O1' O7 72(4) . 2_665
O1 N12 O1' O7 -53(4) . 2_665
O12 N12 O1' Ce1 180.0(5) . .
O2' N12 O1' Ce1 4.3(10) . .
O2 N12 O1' Ce1 62.6(4) . .
O1 N12 O1' Ce1 -62.1(4) . .
O2' O1 O1' N12 -41.5(6) . .
O5' O1 O1' N12 -166.6(6) 2_665 .
Ce1 O1 O1' N12 -113.7(5) . .
N12 O1 O1' O2 40.3(4) . .
O2' O1 O1' O2 -1.2(7) . .
O5' O1 O1' O2 -126.2(7) 2_665 .
Ce1 O1 O1' O2 -73.3(5) . .
N12 O1 O1' O7 167.7(11) . 2_665
O2' O1 O1' O7 126.1(9) . 2_665
O5' O1 O1' O7 1.1(12) 2_665 2_665
Ce1 O1 O1' O7 54.0(7) . 2_665
N12 O1 O1' Ce1 113.7(5) . .
O2' O1 O1' Ce1 72.1(5) . .
O5' O1 O1' Ce1 -52.9(6) 2_665 .
O12 N12 O2 O2' 117.0(8) . .
O1 N12 O2 O2' -61.5(7) . .
O1' N12 O2 O2' -125.9(9) . .
O12 N12 O2 O1' -117.1(8) . .
O2' N12 O2 O1' 125.9(9) . .
O1 N12 O2 O1' 64.4(7) . .
O12 N12 O2 Ce1 -179.6(5) . .
O2' N12 O2 Ce1 63.4(7) . .
O1 N12 O2 Ce1 1.9(4) . .
O1' N12 O2 Ce1 -62.5(6) . .
O1 O1' O2 N12 -39.9(4) . .
O7 O1' O2 N12 -164.8(12) 2_665 .
Ce1 O1' O2 N12 -113.1(5) . .
N12 O1' O2 O2' 41.2(7) . .
O1 O1' O2 O2' 1.3(7) . .
O7 O1' O2 O2' -123.6(10) 2_665 .
Ce1 O1' O2 O2' -71.9(6) . .
N12 O1' O2 Ce1 113.1(5) . .
O1 O1' O2 Ce1 73.2(5) . .
O7 O1' O2 Ce1 -51.7(7) 2_665 .
O12 N12 O2' O2 -115.4(7) . .
O1 N12 O2' O2 126.7(4) . .
O1' N12 O2' O2 60.2(8) . .
O12 N12 O2' O1 117.9(7) . .
O2 N12 O2' O1 -126.7(4) . .
O1' N12 O2' O1 -66.4(8) . .
O12 N12 O2' Ce1 -179.9(5) . .
O2 N12 O2' Ce1 -64.5(4) . .
O1 N12 O2' Ce1 62.1(4) . .
O1' N12 O2' Ce1 -4.3(10) . .
O1' O2 O2' N12 -41.0(7) . .
Ce1 O2 O2' N12 -112.4(5) . .
N12 O2 O2' O1 39.7(4) . .
O1' O2 O2' O1 -1.3(8) . .
Ce1 O2 O2' O1 -72.7(5) . .
N12 O2 O2' Ce1 112.4(5) . .
O1' O2 O2' Ce1 71.4(5) . .
O1' O1 O2' N12 42.5(6) . .
O5' O1 O2' N12 166.3(6) 2_665 .
Ce1 O1 O2' N12 114.6(5) . .
N12 O1 O2' O2 -41.2(5) . .
O1' O1 O2' O2 1.3(7) . .
O5' O1 O2' O2 125.1(7) 2_665 .
Ce1 O1 O2' O2 73.4(6) . .
N12 O1 O2' Ce1 -114.6(5) . .
O1' O1 O2' Ce1 -72.1(5) . .
O5' O1 O2' Ce1 51.6(7) 2_665 .
O6 N4 O4 O4' 120.4(8) . .
O5 N4 O4 O4' -61.8(7) . .
O5' N4 O4 O4' -125.5(9) . .
O6 N4 O4 O5' -114.1(8) . .
O4' N4 O4 O5' 125.5(9) . .
O5 N4 O4 O5' 63.7(7) . .
O6 N4 O4 Ce1 -176.3(4) . .
O4' N4 O4 Ce1 63.3(7) . .
O5 N4 O4 Ce1 1.5(4) . .
O5' N4 O4 Ce1 -62.3(6) . .
O6 N4 O4' O4 -116.8(7) . .
O5 N4 O4' O4 125.6(4) . .
O5' N4 O4' O4 61.2(8) . .
O6 N4 O4' O5 117.6(7) . .
O4 N4 O4' O5 -125.6(4) . .
O5' N4 O4' O5 -64.4(8) . .
O6 N4 O4' Ce1 179.4(5) . .
O5 N4 O4' Ce1 61.9(4) . .
O4 N4 O4' Ce1 -63.8(4) . .
O5' N4 O4' Ce1 -2.5(10) . .
O5' O4 O4' N4 -41.3(7) . .
Ce1 O4 O4' N4 -112.4(5) . .
N4 O4 O4' O5 40.7(4) . .
O5' O4 O4' O5 -0.6(7) . .
Ce1 O4 O4' O5 -71.7(5) . .
N4 O4 O4' Ce1 112.4(5) . .
O5' O4 O4' Ce1 71.1(5) . .
O6 N4 O5 O4' -121.3(8) . .
O4 N4 O5 O4' 60.8(7) . .
O5' N4 O5 O4' 123.8(9) . .
O6 N4 O5 O5' 114.9(8) . .
O4' N4 O5 O5' -123.8(9) . .
O4 N4 O5 O5' -62.9(7) . .
O6 N4 O5 Ce1 176.3(4) . .
O4' N4 O5 Ce1 -62.3(7) . .
O4 N4 O5 Ce1 -1.5(4) . .
O5' N4 O5 Ce1 61.4(6) . .
O4 O4' O5 N4 -41.7(5) . .
Ce1 O4' O5 N4 -114.1(5) . .
N4 O4' O5 O5' 42.3(6) . .
O4 O4' O5 O5' 0.6(7) . .
Ce1 O4' O5 O5' -71.8(5) . .
N4 O4' O5 Ce1 114.1(5) . .
O4 O4' O5 Ce1 72.4(5) . .
O6 N4 O5' O4 117.6(6) . .
O4' N4 O5' O4 -60.6(9) . .
O5 N4 O5' O4 -124.6(4) . .
O6 N4 O5' O5 -117.9(6) . .
O4' N4 O5' O5 64.0(8) . .
O4 N4 O5' O5 124.6(4) . .
O6 N4 O5' O1 -175(4) . 2_665
O4' N4 O5' O1 7(5) . 2_665
O5 N4 O5' O1 -57(4) . 2_665
O4 N4 O5' O1 68(4) . 2_665
O6 N4 O5' Ce1 -179.3(4) . .
O4' N4 O5' Ce1 2.5(10) . .
O5 N4 O5' Ce1 -61.4(4) . .
O4 N4 O5' Ce1 63.2(4) . .
O4' O4 O5' N4 40.1(6) . .
Ce1 O4 O5' N4 112.6(5) . .
N4 O4 O5' O5 -39.5(4) . .
O4' O4 O5' O5 0.6(7) . .
Ce1 O4 O5' O5 73.1(5) . .
N4 O4 O5' O1 -165.9(12) . 2_665
O4' O4 O5' O1 -125.8(10) . 2_665
Ce1 O4 O5' O1 -53.3(7) . 2_665
N4 O4 O5' Ce1 -112.6(5) . .
O4' O4 O5' Ce1 -72.5(5) . .
O4' O5 O5' N4 -40.9(6) . .
Ce1 O5 O5' N4 -114.2(5) . .
N4 O5 O5' O4 40.4(4) . .
O4' O5 O5' O4 -0.6(7) . .
Ce1 O5 O5' O4 -73.8(5) . .
N4 O5 O5' O1 167.4(11) . 2_665
O4' O5 O5' O1 126.5(9) . 2_665
Ce1 O5 O5' O1 53.2(7) . 2_665
N4 O5 O5' Ce1 114.2(5) . .
O4' O5 O5' Ce1 73.3(5) . .
O9 N8 O7 O8' -117.8(9) . .
O7' N8 O7 O8' 124.3(9) . .
O8 N8 O7 O8' 60.7(7) . .
O9 N8 O7 O7' 117.9(9) . .
O8 N8 O7 O7' -63.6(7) . .
O8' N8 O7 O7' -124.3(9) . .
O9 N8 O7 O1' 174(2) . 2_665
O7' N8 O7 O1' 56(2) . 2_665
O8 N8 O7 O1' -7(2) . 2_665
O8' N8 O7 O1' -68(2) . 2_665
O9 N8 O7 Ce1 179.3(6) . .
O7' N8 O7 Ce1 61.4(6) . .
O8 N8 O7 Ce1 -2.2(4) . .
O8' N8 O7 Ce1 -62.9(6) . .
O9 N8 O7' O8 116.8(7) . .
O7 N8 O7' O8 -124.1(4) . .
O8' N8 O7' O8 -58.6(9) . .
O9 N8 O7' O7 -119.1(7) . .
O8 N8 O7' O7 124.1(4) . .
O8' N8 O7' O7 65.5(8) . .
O9 N8 O7' Ce1 179.8(5) . .
O8 N8 O7' Ce1 63.0(4) . .
O7 N8 O7' Ce1 -61.0(4) . .
O8' N8 O7' Ce1 4.5(10) . .
O8' O7 O7' N8 -40.8(7) . .
O1' O7 O7' N8 -166.7(6) 2_665 .
Ce1 O7 O7' N8 -114.3(5) . .
N8 O7 O7' O8 41.8(4) . .
O8' O7 O7' O8 1.0(7) . .
O1' O7 O7' O8 -124.9(7) 2_665 .
Ce1 O7 O7' O8 -72.5(5) . .
N8 O7 O7' Ce1 114.3(5) . .
O8' O7 O7' Ce1 73.5(5) . .
O1' O7 O7' Ce1 -52.4(6) 2_665 .
O9 N8 O8 O8' 116.2(9) . .
O7' N8 O8 O8' -128.1(9) . .
O7 N8 O8 O8' -62.3(7) . .
O9 N8 O8 O7' -115.6(8) . .
O7 N8 O8 O7' 65.8(7) . .
O8' N8 O8 O7' 128.1(9) . .
O9 N8 O8 Ce1 -179.3(6) . .
O7' N8 O8 Ce1 -63.6(6) . .
O7 N8 O8 Ce1 2.2(4) . .
O8' N8 O8 Ce1 64.5(6) . .
O7 O7' O8 N8 -40.9(4) . .
Ce1 O7' O8 N8 -112.5(5) . .
N8 O7' O8 O8' 39.8(7) . .
O7 O7' O8 O8' -1.0(7) . .
Ce1 O7' O8 O8' -72.7(5) . .
N8 O7' O8 Ce1 112.5(5) . .
O7 O7' O8 Ce1 71.6(5) . .
O9 N8 O8' O8 -116.2(7) . .
O7' N8 O8' O8 59.1(9) . .
O7 N8 O8' O8 125.7(4) . .
O9 N8 O8' O7 118.0(7) . .
O7' N8 O8' O7 -66.6(8) . .
O8 N8 O8' O7 -125.7(4) . .
O9 N8 O8' Ce1 -179.8(5) . .
O7' N8 O8' Ce1 -4.4(10) . .
O8 N8 O8' Ce1 -63.6(4) . .
O7 N8 O8' Ce1 62.2(4) . .
O7' O8 O8' N8 -38.9(7) . .
Ce1 O8 O8' N8 -111.5(5) . .
N8 O8 O8' O7 40.0(4) . .
O7' O8 O8' O7 1.1(7) . .
Ce1 O8 O8' O7 -71.5(5) . .
N8 O8 O8' Ce1 111.5(5) . .
O7' O8 O8' Ce1 72.5(5) . .
O7' O7 O8' N8 39.5(6) . .
O1' O7 O8' N8 165.1(6) 2_665 .
Ce1 O7 O8' N8 112.7(5) . .
N8 O7 O8' O8 -40.5(4) . .
O7' O7 O8' O8 -1.0(7) . .
O1' O7 O8' O8 124.5(7) 2_665 .
Ce1 O7 O8' O8 72.1(5) . .
N8 O7 O8' Ce1 -112.7(5) . .
O7' O7 O8' Ce1 -73.1(5) . .
O1' O7 O8' Ce1 52.4(7) 2_665 .
O2' N12 O12 Rb2 78(2) . .
O2 N12 O12 Rb2 -8(2) . .
O1 N12 O12 Rb2 170.5(17) . .
O1' N12 O12 Rb2 -98(2) . .
O18 N16 O15 Rb2 29.5(7) . .
O17 N16 O15 Rb2 -143.1(5) . .
O15 N16 O18 Rb2 -29.5(7) . .
O17 N16 O18 Rb2 143.2(5) . .
C20 N19 C24 C23 59.5(9) . .
C26 N19 C24 C23 -61.1(9) . .
C2 N29 C28 C27 -60.1(8) . .
C30 N29 C28 C27 59.8(8) . .
N29 C28 C27 O19 128.9(8) . .
N29 C28 C27 C1 0.5(9) . .
C2 N29 C30 C31 64.4(9) . .
C28 N29 C30 C31 -55.4(9) . .
C24 N19 C20 C21 -62.0(10) . .
C26 N19 C20 C21 61.2(10) . .
C24 N19 C26 C4 57.5(10) . .
C20 N19 C26 C4 -64.4(9) . .
C4 C22 C23 O20' -75.1(13) . .
C21 C22 C23 O20' 169.2(12) . .
C4 C22 C23 C24 54.1(10) . .
C21 C22 C23 C24 -61.7(9) . .
N19 C24 C23 O20' 137.0(12) . .
N19 C24 C23 C22 4.2(11) . .
N19 C20 C21 C22 1.8(12) . .
C23 C22 C21 C20 57.4(10) . .
C4 C22 C21 C20 -62.0(11) . .
N29 C30 C31 C1 -6.0(11) . .
O19 C27 C1 C3 -73.5(10) . .
C28 C27 C1 C3 55.8(9) . .
O19 C27 C1 C31 169.6(8) . .
C28 C27 C1 C31 -61.1(8) . .
C30 C31 C1 C3 -54.3(10) . .
C30 C31 C1 C27 64.3(9) . .
C28 N29 C2 C3 62.3(8) . .
C30 N29 C2 C3 -58.4(9) . .
N29 C2 C3 O19' -132.3(15) . .
N29 C2 C3 C1 -5.2(11) . .
C27 C1 C3 O19' 79.2(15) . .
C31 C1 C3 O19' -164.8(15) . .
C27 C1 C3 C2 -54.0(10) . .
C31 C1 C3 C2 62.0(10) . .
C23 C22 C4 O20 62.2(12) . .
C21 C22 C4 O20 178.0(11) . .
C23 C22 C4 C26 -56.6(10) . .
C21 C22 C4 C26 59.2(10) . .
N19 C26 C4 O20 -117.2(10) . .
N19 C26 C4 C22 1.9(11) . .
